data_4300338
loop_
_publ_author_name
'Konu, Jari'
'Chivers, Tristram'
'Schatte, Gabriele'
'Parvez, Masood'
'Laitinen, Risto S.'

_publ_section_title
;
 Formation of N--I Charge-Transfer Bonds and Ion Pairs in Polyiodides with
 Imidotellurium Cations
;
_journal_coden_ASTM INOCAJ
_journal_issue 8
_journal_name_full 'Inorganic Chemistry'
_journal_page_first 2973
_journal_page_last 2982
_journal_paper_doi 10.1021/ic050058k
_journal_volume 44
_journal_year 2005
_chemical_formula_sum 'C12 H27 I4 N3 O Te2'
_chemical_formula_weight 992.17
_space_group_IT_number 14
_symmetry_cell_setting monoclinic
_symmetry_space_group_name_Hall '-P 2yn'
_symmetry_space_group_name_H-M 'P 1 21/n 1'
_cell_angle_alpha 90.00
_cell_angle_beta 105.33(3)
_cell_angle_gamma 90.00
_cell_formula_units_Z 4
_cell_length_a 9.113(2)
_cell_length_b 18.516(4)
_cell_length_c 15.918(3)
_cell_measurement_temperature 173(2)
_cell_volume 2590.3(9)
_diffrn_ambient_temperature 173(2)
_exptl_crystal_density_diffrn 2.544
_cod_duplicate_entry 4301063
_cod_original_sg_symbol_H-M 'P 21/n'
_cod_database_code 4300338

loop_
_symmetry_equiv_pos_as_xyz
'x, y, z'
'-x+1/2, y+1/2, -z+1/2'
'-x, -y, -z'
'x-1/2, -y-1/2, z-1/2'

loop_
_atom_site_label
_atom_site_type_symbol
_atom_site_fract_x
_atom_site_fract_y
_atom_site_fract_z
_atom_site_U_iso_or_equiv
_atom_site_adp_type
_atom_site_occupancy
_atom_site_symmetry_multiplicity
_atom_site_calc_flag
_atom_site_refinement_flags
_atom_site_disorder_assembly
_atom_site_disorder_group
I1 I -0.0957(2) 0.21787(11) 0.57126(13) 0.0462(6) Uani 1 1 d . . .
I2 I -0.1913(3) 0.17858(12) 0.75052(15) 0.0549(6) Uani 1 1 d . . .
I3 I -0.2183(3) 0.02224(12) 0.76257(13) 0.0509(6) Uani 1 1 d . . .
I4 I -0.2249(3) -0.13295(12) 0.77883(15) 0.0566(6) Uani 1 1 d . . .
Te1 Te 0.0921(2) 0.04028(9) 0.44349(10) 0.0275(5) Uani 1 1 d . . .
Te2 Te 0.0589(2) 0.20488(9) 0.38983(10) 0.0282(5) Uani 1 1 d . . .
O1 O 0.083(2) 0.0326(9) 0.5601(10) 0.033(4) Uani 1 1 d . . .
N1 N -0.060(2) 0.1134(11) 0.3772(13) 0.031(5) Uani 1 1 d . . .
N2 N 0.191(2) 0.1410(11) 0.4754(12) 0.029(5) Uani 1 1 d . . .
N3 N -0.041(3) 0.2631(13) 0.4628(14) 0.042(6) Uani 1 1 d . . .
C10 C -0.211(3) 0.1030(14) 0.3101(17) 0.034(7) Uani 1 1 d . . .
C11 C -0.200(4) 0.0393(15) 0.2529(16) 0.044(8) Uani 1 1 d . . .
H11A H -0.1790 -0.0046 0.2885 0.052 Uiso 1 1 calc R . .
H11B H -0.1179 0.0475 0.2250 0.052 Uiso 1 1 calc R . .
H11C H -0.2966 0.0336 0.2081 0.052 Uiso 1 1 calc R . .
C12 C -0.331(4) 0.0954(19) 0.359(2) 0.054(8) Uani 1 1 d . . .
H12A H -0.3320 0.1388 0.3940 0.065 Uiso 1 1 calc R . .
H12B H -0.3084 0.0531 0.3973 0.065 Uiso 1 1 calc R . .
H12C H -0.4310 0.0893 0.3174 0.065 Uiso 1 1 calc R . .
C13 C -0.242(4) 0.169(2) 0.250(2) 0.076(12) Uani 1 1 d . . .
H13A H -0.2507 0.2124 0.2836 0.091 Uiso 1 1 calc R . .
H13B H -0.3374 0.1620 0.2043 0.091 Uiso 1 1 calc R . .
H13C H -0.1582 0.1753 0.2225 0.091 Uiso 1 1 calc R . .
C20 C 0.347(3) 0.1590(14) 0.5296(16) 0.028(6) Uani 1 1 d . . .
C21 C 0.339(4) 0.168(3) 0.626(2) 0.075(13) Uani 1 1 d . . .
H21A H 0.3004 0.1236 0.6451 0.090 Uiso 1 1 calc R . .
H21B H 0.2705 0.2082 0.6290 0.090 Uiso 1 1 calc R . .
H21C H 0.4408 0.1785 0.6631 0.090 Uiso 1 1 calc R . .
C22 C 0.410(4) 0.227(2) 0.500(2) 0.070(11) Uani 1 1 d . . .
H22A H 0.3428 0.2676 0.5022 0.084 Uiso 1 1 calc R . .
H22B H 0.4164 0.2205 0.4395 0.084 Uiso 1 1 calc R . .
H22C H 0.5118 0.2366 0.5375 0.084 Uiso 1 1 calc R . .
C23 C 0.452(3) 0.0958(18) 0.527(2) 0.048(8) Uani 1 1 d . . .
H23A H 0.4098 0.0518 0.5455 0.058 Uiso 1 1 calc R . .
H23B H 0.5527 0.1053 0.5655 0.058 Uiso 1 1 calc R . .
H23C H 0.4601 0.0894 0.4670 0.058 Uiso 1 1 calc R . .
C30 C -0.088(4) 0.3397(16) 0.4431(19) 0.045(8) Uani 1 1 d . . .
C31 C -0.255(5) 0.345(3) 0.427(3) 0.112(18) Uani 1 1 d . . .
H31A H -0.2864 0.3249 0.4758 0.135 Uiso 1 1 calc R . .
H31B H -0.3042 0.3189 0.3732 0.135 Uiso 1 1 calc R . .
H31C H -0.2850 0.3964 0.4194 0.135 Uiso 1 1 calc R . .
C32 C -0.022(5) 0.3928(19) 0.522(2) 0.067(11) Uani 1 1 d . . .
H32A H 0.0889 0.3934 0.5349 0.080 Uiso 1 1 calc R . .
H32B H -0.0534 0.3765 0.5730 0.080 Uiso 1 1 calc R . .
H32C H -0.0618 0.4416 0.5058 0.080 Uiso 1 1 calc R . .
C33 C -0.036(5) 0.3683(17) 0.365(2) 0.068(11) Uani 1 1 d . . .
H33A H 0.0752 0.3651 0.3783 0.081 Uiso 1 1 calc R . .
H33B H -0.0675 0.4188 0.3543 0.081 Uiso 1 1 calc R . .
H33C H -0.0819 0.3393 0.3135 0.081 Uiso 1 1 calc R . .

loop_
_atom_site_aniso_label
_atom_site_aniso_U_11
_atom_site_aniso_U_22
_atom_site_aniso_U_33
_atom_site_aniso_U_23
_atom_site_aniso_U_13
_atom_site_aniso_U_12
I1 0.0525(13) 0.0425(12) 0.0453(12) 0.0007(9) 0.0163(9) 0.0003(9)
I2 0.0603(15) 0.0485(13) 0.0552(13) -0.0029(10) 0.0139(11) 0.0012(11)
I3 0.0553(14) 0.0566(13) 0.0391(11) -0.0087(10) 0.0093(9) 0.0134(11)
I4 0.0632(15) 0.0552(14) 0.0544(13) -0.0034(11) 0.0205(11) 0.0069(11)
Te1 0.0326(10) 0.0251(9) 0.0247(9) 0.0025(7) 0.0073(7) 0.0006(7)
Te2 0.0326(10) 0.0253(9) 0.0269(9) 0.0047(7) 0.0082(7) -0.0013(8)
O1 0.059(13) 0.022(9) 0.015(8) 0.006(7) 0.004(8) -0.005(9)
N1 0.028(13) 0.033(13) 0.032(12) 0.005(10) 0.008(10) -0.005(10)
N2 0.031(13) 0.027(12) 0.023(11) -0.004(9) -0.003(9) 0.002(10)
N3 0.056(16) 0.043(14) 0.032(13) -0.006(11) 0.019(12) 0.012(12)
C10 0.034(16) 0.029(15) 0.036(15) 0.017(12) 0.004(12) 0.001(12)
C11 0.06(2) 0.046(18) 0.018(13) -0.006(13) -0.004(13) 0.001(16)
C12 0.05(2) 0.05(2) 0.06(2) 0.004(17) 0.015(17) 0.006(17)
C13 0.06(2) 0.11(3) 0.06(2) 0.02(2) -0.002(18) -0.01(2)
C20 0.015(13) 0.037(15) 0.033(14) -0.004(12) 0.011(11) -0.003(11)
C21 0.04(2) 0.14(4) 0.04(2) -0.01(2) 0.006(16) -0.03(2)
C22 0.04(2) 0.08(3) 0.07(2) 0.01(2) -0.017(18) -0.025(19)
C23 0.024(16) 0.06(2) 0.052(19) 0.001(16) -0.001(13) 0.002(15)
C30 0.045(19) 0.043(18) 0.040(17) 0.016(14) -0.001(14) -0.002(14)
C31 0.07(3) 0.13(4) 0.12(4) 0.00(3) 0.00(3) 0.02(3)
C32 0.09(3) 0.06(2) 0.05(2) 0.028(18) 0.04(2) 0.01(2)
C33 0.13(4) 0.038(19) 0.040(18) -0.013(15) 0.04(2) 0.02(2)

loop_
_geom_bond_atom_site_label_1
_geom_bond_atom_site_label_2
_geom_bond_distance
_geom_bond_site_symmetry_2
_geom_bond_publ_flag
I1 N3 2.09(2) . ?
I2 I3 2.916(3) . ?
I3 I4 2.887(3) . ?
Te1 O1 1.884(15) . ?
Te1 N1 2.02(2) . ?
Te1 N2 2.07(2) . ?
Te1 O1 2.082(18) 3_556 ?
Te1 Te1 3.143(3) 3_556 ?
Te1 Te2 3.158(2) . ?
Te2 N2 1.96(2) . ?
Te2 N3 1.98(2) . ?
Te2 N1 1.99(2) . ?
O1 Te1 2.082(18) 3_556 ?
N1 C10 1.52(3) . ?
N2 C20 1.49(3) . ?
N3 C30 1.49(4) . ?
C10 C12 1.50(4) . ?
C10 C11 1.51(4) . ?
C10 C13 1.54(4) . ?
C20 C22 1.51(4) . ?
C20 C23 1.52(4) . ?
C20 C21 1.56(4) . ?
C30 C31 1.47(5) . ?
C30 C33 1.54(4) . ?
C30 C32 1.58(5) . ?
